data_4073289
loop_
_publ_author_name
'Pilz, Maurice Frederic'
'Limberg, Christian'
'Lazarov, Boyan B.'
'Hultzsch, Kai C.'
'Ziemer, Burkhard'

_publ_section_title
;
 Dinuclear Zinc Complexes Based on Parallel \b-Diiminato Binding
 Sites:&#x00A0; Syntheses, Structures, and Properties as CO2/Epoxide
 Copolymerization Catalysts
;
_journal_issue 15
_journal_name_full Organometallics
_journal_page_first 3668
_journal_paper_doi 10.1021/om070221e
_journal_volume 26
_journal_year 2007
_chemical_formula_sum 'C53 H46 F8 N4 O'
_chemical_formula_weight 906.94
_chemical_name_systematic
; 
 ? 
;
_space_group_IT_number 14
_symmetry_cell_setting monoclinic
_symmetry_space_group_name_Hall '-P 2yn'
_symmetry_space_group_name_H-M 'P 1 21/n 1'
_atom_sites_solution_hydrogens geom
_atom_sites_solution_primary direct
_atom_sites_solution_secondary difmap
_audit_creation_method SHELXL-97
_cell_angle_alpha 90.00
_cell_angle_beta 95.165(17)
_cell_angle_gamma 90.00
_cell_formula_units_Z 4
_cell_length_a 15.5842(19)
_cell_length_b 14.072(3)
_cell_length_c 20.847(3)
_cell_measurement_temperature 180(2)
_cell_volume 4553.2(13)
_computing_structure_refinement 'SHELXL-97 (Sheldrick, 1997)'
_computing_structure_solution 'SHELXS-97 (Sheldrick, 1990)'
_diffrn_ambient_temperature 180(2)
_diffrn_measured_fraction_theta_full 0.973
_diffrn_measured_fraction_theta_max 0.973
_diffrn_radiation_monochromator graphite
_diffrn_radiation_source 'fine-focus sealed tube'
_diffrn_radiation_type MoK\a
_diffrn_radiation_wavelength 0.71073
_diffrn_reflns_av_R_equivalents 0.1715
_diffrn_reflns_av_sigmaI/netI 0.2785
_diffrn_reflns_limit_h_max 16
_diffrn_reflns_limit_h_min -16
_diffrn_reflns_limit_k_max 15
_diffrn_reflns_limit_k_min -15
_diffrn_reflns_limit_l_max 21
_diffrn_reflns_limit_l_min -22
_diffrn_reflns_number 19302
_diffrn_reflns_theta_full 22.50
_diffrn_reflns_theta_max 22.50
_diffrn_reflns_theta_min 2.24
_exptl_absorpt_coefficient_mu 0.102
_exptl_absorpt_correction_T_max 0.9919
_exptl_absorpt_correction_T_min 0.9799
_exptl_crystal_density_diffrn 1.323
_exptl_crystal_density_method 'not measured'
_exptl_crystal_F_000 1888
_exptl_crystal_size_max 0.20
_exptl_crystal_size_mid 0.12
_exptl_crystal_size_min 0.08
_refine_diff_density_max 0.376
_refine_diff_density_min -0.281
_refine_diff_density_rms 0.044
_refine_ls_extinction_method none
_refine_ls_goodness_of_fit_ref 0.670
_refine_ls_hydrogen_treatment mixed
_refine_ls_matrix_type full
_refine_ls_number_parameters 615
_refine_ls_number_reflns 5797
_refine_ls_number_restraints 8
_refine_ls_restrained_S_all 0.670
_refine_ls_R_factor_all 0.2041
_refine_ls_R_factor_gt 0.0591
_refine_ls_shift/su_max 0.001
_refine_ls_shift/su_mean 0.000
_refine_ls_structure_factor_coef Fsqd
_refine_ls_weighting_details 'calc w=1/[\s^2^(Fo^2^)+(0.0000P)^2^+0.0000P] where P=(Fo^2^+2Fc^2^)/3'
_refine_ls_weighting_scheme calc
_refine_ls_wR_factor_gt 0.0822
_refine_ls_wR_factor_ref 0.1140
_reflns_number_gt 1578
_reflns_number_total 5797
_reflns_threshold_expression >2sigma(I)
_cod_data_source_file om070221e-file003.cif
_cod_data_source_block d:\x-data\pilz47a
_cod_depositor_comments
;
The following automatic conversions were performed:

'_symmetry_cell_setting' value 'Monoclinic' changed to 'monoclinic'
according to /home/saulius/struct/CIF-dictionaries/cif_core.dic
dictionary named 'cif_core.dic' version 2.4.1 from 2010-06-29.

Automatic conversion script
Id: cif_fix_values 1715 2011-07-08 13:25:40Z adriana 
;
_cod_original_sg_symbol_H-M 'P 21/n'
_cod_database_code 4073289

loop_
_symmetry_equiv_pos_as_xyz
'x, y, z'
'-x+1/2, y+1/2, -z+1/2'
'-x, -y, -z'
'x-1/2, -y-1/2, z-1/2'

loop_
_atom_site_label
_atom_site_type_symbol
_atom_site_fract_x
_atom_site_fract_y
_atom_site_fract_z
_atom_site_U_iso_or_equiv
_atom_site_adp_type
_atom_site_occupancy
_atom_site_symmetry_multiplicity
_atom_site_calc_flag
_atom_site_refinement_flags
_atom_site_disorder_assembly
_atom_site_disorder_group
C1 C 0.2776(4) -0.0111(4) 0.0629(3) 0.0327(17) Uani 1 1 d . . .
C2 C 0.2248(4) 0.0402(4) 0.1020(3) 0.0334(17) Uani 1 1 d . . .
C3 C 0.2199(5) 0.0045(5) 0.1647(3) 0.0420(19) Uani 1 1 d . . .
H3 H 0.1861 0.0384 0.1927 0.050 Uiso 1 1 calc R . .
C4 C 0.2612(5) -0.0768(5) 0.1877(4) 0.046(2) Uani 1 1 d . . .
C5 C 0.3133(5) -0.1232(5) 0.1470(4) 0.048(2) Uani 1 1 d . . .
H5 H 0.3441 -0.1779 0.1627 0.058 Uiso 1 1 calc R . .
C6 C 0.3227(5) -0.0928(4) 0.0829(3) 0.0369(18) Uani 1 1 d . . .
C7 C 0.3844(5) -0.1426(5) 0.0413(4) 0.0426(19) Uani 1 1 d . . .
C8 C 0.3726(4) -0.1056(5) -0.0275(4) 0.0366(18) Uani 1 1 d . . .
C9 C 0.4188(5) -0.1465(5) -0.0730(4) 0.051(2) Uani 1 1 d . . .
H9 H 0.4545 -0.1996 -0.0611 0.062 Uiso 1 1 calc R . .
C10 C 0.4153(5) -0.1135(5) -0.1357(4) 0.049(2) Uani 1 1 d . . .
C11 C 0.3637(5) -0.0349(5) -0.1512(4) 0.049(2) Uani 1 1 d . . .
H11 H 0.3596 -0.0121 -0.1943 0.059 Uiso 1 1 calc R . .
C12 C 0.3171(4) 0.0126(5) -0.1056(3) 0.0379(18) Uani 1 1 d . . .
C13 C 0.3243(5) -0.0251(5) -0.0436(3) 0.0379(18) Uani 1 1 d . . .
C14 C 0.2582(6) -0.1156(6) 0.2565(4) 0.063(2) Uani 1 1 d . . .
C15 C 0.3461(7) -0.1197(12) 0.2908(5) 0.173(7) Uani 1 1 d . . .
H15A H 0.3675 -0.0550 0.2993 0.208 Uiso 1 1 calc R . .
H15B H 0.3849 -0.1533 0.2640 0.208 Uiso 1 1 calc R . .
H15C H 0.3438 -0.1536 0.3317 0.208 Uiso 1 1 calc R . .
C16 C 0.1978(9) -0.0650(11) 0.2929(5) 0.200(9) Uani 1 1 d . . .
H16A H 0.1423 -0.0595 0.2671 0.240 Uiso 1 1 calc R . .
H16B H 0.2203 -0.0014 0.3037 0.240 Uiso 1 1 calc R . .
H16C H 0.1900 -0.0999 0.3326 0.240 Uiso 1 1 calc R . .
C17 C 0.2348(10) -0.2200(8) 0.2530(5) 0.174(7) Uani 1 1 d . . .
H17A H 0.2696 -0.2522 0.2227 0.208 Uiso 1 1 calc R . .
H17B H 0.1736 -0.2269 0.2383 0.208 Uiso 1 1 calc R . .
H17C H 0.2460 -0.2487 0.2958 0.208 Uiso 1 1 calc R . .
C18 C 0.4767(5) -0.1190(6) 0.0699(4) 0.060(2) Uani 1 1 d . . .
H18A H 0.4846 -0.1410 0.1147 0.072 Uiso 1 1 calc R . .
H18B H 0.4858 -0.0502 0.0686 0.072 Uiso 1 1 calc R . .
H18C H 0.5184 -0.1510 0.0447 0.072 Uiso 1 1 calc R . .
C19 C 0.3717(6) -0.2513(5) 0.0422(5) 0.081(3) Uani 1 1 d . . .
H19A H 0.4148 -0.2818 0.0177 0.097 Uiso 1 1 calc R . .
H19B H 0.3138 -0.2670 0.0228 0.097 Uiso 1 1 calc R . .
H19C H 0.3783 -0.2740 0.0869 0.097 Uiso 1 1 calc R . .
C20 C 0.4687(6) -0.1586(8) -0.1869(4) 0.073(3) Uani 1 1 d . . .
C21 C 0.4239(8) -0.2267(9) -0.2240(6) 0.178(8) Uani 1 1 d . . .
H21A H 0.3914 -0.1962 -0.2608 0.213 Uiso 1 1 calc R . .
H21B H 0.3840 -0.2598 -0.1979 0.213 Uiso 1 1 calc R . .
H21C H 0.4646 -0.2725 -0.2396 0.213 Uiso 1 1 calc R . .
C22 C 0.5024(13) -0.0911(10) -0.2281(11) 0.362(19) Uani 1 1 d . . .
H22A H 0.5175 -0.0329 -0.2039 0.435 Uiso 1 1 calc R . .
H22B H 0.4590 -0.0766 -0.2638 0.435 Uiso 1 1 calc R . .
H22C H 0.5540 -0.1171 -0.2453 0.435 Uiso 1 1 calc R . .
C23 C 0.5457(14) -0.198(3) -0.1541(6) 0.53(3) Uani 1 1 d . . .
H23A H 0.5418 -0.2678 -0.1549 0.639 Uiso 1 1 calc R . .
H23B H 0.5518 -0.1762 -0.1094 0.639 Uiso 1 1 calc R . .
H23C H 0.5958 -0.1781 -0.1759 0.639 Uiso 1 1 calc R . .
C24 C 0.1806(4) 0.1279(4) 0.0793(3) 0.0318(17) Uani 1 1 d . . .
C25 C 0.0965(5) 0.1428(5) 0.0898(3) 0.0346(18) Uani 1 1 d . A .
H25 H 0.0655 0.0921 0.1070 0.011(14) Uiso 1 1 calc R . .
C26 C -0.0291(5) 0.2486(5) 0.0936(3) 0.0368(18) Uani 1 1 d . A .
C27 C -0.0946(5) 0.1840(5) 0.0980(4) 0.049(2) Uani 1 1 d D . .
H31S H -0.0872 0.1144 0.0871 0.058 Uiso 0.325(10) 1 d PR A 2
C28 C -0.1757(5) 0.2096(5) 0.1159(4) 0.050(2) Uani 1 1 d . A .
H28 H -0.2199 0.1639 0.1194 0.060 Uiso 1 1 calc R . .
C29 C -0.1882(5) 0.3045(6) 0.1282(4) 0.057(2) Uani 1 1 d . . .
C30 C -0.1269(5) 0.3728(5) 0.1207(4) 0.057(2) Uani 1 1 d . A .
H30 H -0.1384 0.4383 0.1271 0.069 Uiso 1 1 calc R . .
C31 C -0.0490(5) 0.3431(5) 0.1036(4) 0.054(2) Uani 1 1 d DU . .
H31 H -0.0060 0.3896 0.0982 0.065 Uiso 0.675(10) 1 calc PR A 1
C32 C 0.2331(5) 0.1996(5) 0.0546(3) 0.0353(17) Uani 1 1 d . . .
H32 H 0.2924 0.1861 0.0518 0.008(14) Uiso 1 1 calc R . .
C33 C 0.2615(5) 0.3489(5) 0.0112(3) 0.0397(19) Uani 1 1 d . . .
C34 C 0.2409(5) 0.4432(5) 0.0117(4) 0.050(2) Uani 1 1 d . . .
C35 C 0.2903(6) 0.5142(5) -0.0102(4) 0.061(2) Uani 1 1 d . . .
H35 H 0.2739 0.5791 -0.0081 0.074 Uiso 1 1 calc R . .
C36 C 0.3654(6) 0.4870(6) -0.0354(4) 0.061(2) Uani 1 1 d . . .
C37 C 0.3893(5) 0.3967(5) -0.0399(4) 0.051(2) Uani 1 1 d . . .
H37 H 0.4409 0.3809 -0.0585 0.061 Uiso 1 1 calc R . .
C38 C 0.3375(5) 0.3249(5) -0.0169(3) 0.047(2) Uani 1 1 d . . .
H38 H 0.3537 0.2602 -0.0203 0.057 Uiso 1 1 calc R . .
C39 C 0.2736(4) 0.1041(5) -0.1237(3) 0.0365(18) Uani 1 1 d . . .
C40 C 0.1895(5) 0.1238(5) -0.1034(3) 0.0396(18) Uani 1 1 d . . .
H40 H 0.1603 0.0772 -0.0807 0.047 Uiso 1 1 calc R . .
C41 C 0.0681(5) 0.2259(5) -0.0987(3) 0.0359(18) Uani 1 1 d . . .
C42 C 0.0459(5) 0.3178(5) -0.0910(4) 0.046(2) Uani 1 1 d . . .
C43 C -0.0344(5) 0.3484(6) -0.0771(4) 0.056(2) Uani 1 1 d . . .
H43 H -0.0480 0.4137 -0.0726 0.068 Uiso 1 1 calc R . .
C44 C -0.0921(5) 0.2787(6) -0.0703(4) 0.055(2) Uani 1 1 d . . .
C45 C -0.0775(5) 0.1840(5) -0.0750(4) 0.054(2) Uani 1 1 d . . .
H45 H -0.1210 0.1385 -0.0684 0.065 Uiso 1 1 calc R . .
C46 C 0.0052(5) 0.1562(6) -0.0902(3) 0.048(2) Uani 1 1 d . . .
H46 H 0.0185 0.0908 -0.0947 0.057 Uiso 1 1 calc R . .
C47 C 0.3202(5) 0.1685(5) -0.1556(3) 0.047(2) Uani 1 1 d . . .
H47 H 0.3759 0.1496 -0.1658 0.05(2) Uiso 1 1 calc R . .
C48 C 0.3448(5) 0.3246(6) -0.2015(4) 0.048(2) Uani 1 1 d . . .
C49 C 0.3187(5) 0.4158(6) -0.2089(4) 0.054(2) Uani 1 1 d . . .
C50 C 0.3628(6) 0.4893(6) -0.2340(4) 0.065(3) Uani 1 1 d . . .
H50 H 0.3411 0.5524 -0.2370 0.078 Uiso 1 1 calc R . .
C51 C 0.4400(6) 0.4644(7) -0.2541(4) 0.065(3) Uani 1 1 d . . .
C52 C 0.4740(6) 0.3765(7) -0.2497(4) 0.071(3) Uani 1 1 d . . .
H52 H 0.5290 0.3640 -0.2642 0.085 Uiso 1 1 calc R . .
C53 C 0.4273(6) 0.3043(7) -0.2235(4) 0.069(3) Uani 1 1 d . . .
H53 H 0.4500 0.2416 -0.2201 0.083 Uiso 1 1 calc R . .
F1 F -0.0849(4) 0.0905(4) 0.0835(3) 0.061(3) Uani 0.675(10) 1 d PD A 1
F1S F 0.0094(8) 0.4095(8) 0.0898(7) 0.059(5) Uani 0.325(10) 1 d PDU A 2
F2 F -0.2668(3) 0.3305(3) 0.1455(3) 0.0860(18) Uani 1 1 d . A .
F3 F 0.1656(3) 0.4690(3) 0.0366(2) 0.0788(16) Uani 1 1 d . . .
F4 F 0.4159(3) 0.5574(3) -0.0587(2) 0.0837(16) Uani 1 1 d . . .
F5 F -0.1740(3) 0.3047(3) -0.0543(3) 0.0899(18) Uani 1 1 d . . .
F6 F 0.1048(3) 0.3882(3) -0.0993(3) 0.0879(16) Uani 1 1 d . . .
F7 F 0.2392(3) 0.4364(3) -0.1867(2) 0.0794(16) Uani 1 1 d . . .
F8 F 0.4857(3) 0.5335(4) -0.2823(2) 0.0944(18) Uani 1 1 d . . .
N1 N 0.0550(4) 0.2251(4) 0.0772(3) 0.0412(16) Uani 1 1 d . . .
H1 H 0.0825 0.2688 0.0568 0.049 Uiso 1 1 calc R A .
N2 N 0.2041(4) 0.2830(4) 0.0356(3) 0.0382(15) Uani 1 1 d . . .
N3 N 0.1538(4) 0.2066(4) -0.1166(3) 0.0391(16) Uani 1 1 d . . .
N4 N 0.2936(4) 0.2572(4) -0.1737(3) 0.0535(18) Uani 1 1 d . . .
H4 H 0.2404 0.2734 -0.1676 0.064 Uiso 1 1 calc R . .
O O 0.2807(3) 0.0257(3) 0.0011(2) 0.0373(12) Uani 1 1 d . . .

loop_
_atom_site_aniso_label
_atom_site_aniso_U_11
_atom_site_aniso_U_22
_atom_site_aniso_U_33
_atom_site_aniso_U_23
_atom_site_aniso_U_13
_atom_site_aniso_U_12
C1 0.028(5) 0.028(4) 0.041(5) 0.004(3) -0.001(3) 0.003(3)
C2 0.022(5) 0.033(4) 0.046(5) 0.006(3) 0.007(3) -0.007(3)
C3 0.029(5) 0.047(4) 0.050(5) 0.008(4) 0.007(4) 0.000(4)
C4 0.038(6) 0.052(5) 0.051(5) 0.008(4) 0.010(4) -0.001(4)
C5 0.027(5) 0.040(4) 0.077(6) 0.019(4) 0.001(4) -0.002(3)
C6 0.027(5) 0.028(4) 0.054(5) 0.005(4) -0.006(4) -0.003(3)
C7 0.031(5) 0.027(4) 0.071(6) 0.002(4) 0.011(4) 0.000(3)
C8 0.021(5) 0.033(4) 0.056(5) -0.009(4) 0.005(4) 0.006(3)
C9 0.028(5) 0.045(5) 0.081(7) -0.016(5) 0.002(4) 0.007(4)
C10 0.024(5) 0.057(5) 0.068(6) -0.036(5) 0.007(4) 0.007(4)
C11 0.041(6) 0.067(6) 0.040(5) -0.015(4) 0.006(4) 0.000(4)
C12 0.024(5) 0.044(4) 0.045(5) -0.009(4) 0.004(3) 0.002(3)
C13 0.032(5) 0.038(4) 0.045(5) -0.013(4) 0.009(4) -0.005(3)
C14 0.046(6) 0.086(6) 0.057(6) 0.039(5) 0.000(4) 0.003(5)
C15 0.060(10) 0.37(2) 0.083(8) 0.107(11) -0.012(7) -0.012(12)
C16 0.194(16) 0.34(2) 0.084(9) 0.113(11) 0.095(9) 0.163(15)
C17 0.34(2) 0.093(9) 0.092(9) 0.055(7) 0.066(11) -0.037(11)
C18 0.023(5) 0.085(6) 0.074(6) 0.014(5) 0.016(4) 0.003(4)
C19 0.076(7) 0.029(4) 0.142(9) 0.010(5) 0.045(6) 0.011(4)
C20 0.034(6) 0.124(9) 0.061(6) -0.041(6) 0.011(4) 0.014(5)
C21 0.193(16) 0.213(15) 0.146(12) -0.149(12) 0.114(11) -0.087(12)
C22 0.43(3) 0.135(12) 0.60(4) -0.228(18) 0.49(3) -0.182(16)
C23 0.36(3) 1.14(7) 0.081(11) -0.12(2) -0.037(14) 0.61(4)
C24 0.030(5) 0.034(4) 0.031(4) -0.007(3) 0.004(3) 0.010(3)
C25 0.040(5) 0.031(4) 0.034(4) 0.005(3) 0.008(3) -0.005(3)
C26 0.029(5) 0.037(4) 0.046(5) 0.001(4) 0.009(4) 0.003(4)
C27 0.043(6) 0.038(5) 0.066(6) -0.007(4) 0.010(4) 0.001(4)
C28 0.033(6) 0.049(5) 0.067(6) 0.005(4) 0.010(4) -0.003(4)
C29 0.028(6) 0.062(6) 0.083(7) 0.003(5) 0.013(4) 0.015(5)
C30 0.037(6) 0.035(5) 0.100(7) -0.016(4) 0.013(5) 0.003(4)
C31 0.031(6) 0.036(5) 0.096(7) -0.003(4) 0.012(5) 0.003(4)
C32 0.023(5) 0.041(4) 0.042(4) -0.001(4) 0.002(3) -0.005(3)
C33 0.032(5) 0.038(4) 0.049(5) -0.005(4) 0.005(4) -0.004(4)
C34 0.043(6) 0.046(5) 0.064(6) -0.002(4) 0.019(4) 0.002(4)
C35 0.049(7) 0.042(5) 0.094(7) 0.004(5) 0.018(5) 0.005(4)
C36 0.058(7) 0.045(5) 0.082(7) 0.007(5) 0.019(5) -0.023(5)
C37 0.026(5) 0.054(5) 0.074(6) -0.003(4) 0.014(4) -0.004(4)
C38 0.033(6) 0.050(5) 0.060(5) 0.007(4) 0.008(4) 0.007(4)
C39 0.026(5) 0.045(4) 0.038(4) -0.009(4) 0.002(3) -0.001(4)
C40 0.044(5) 0.044(5) 0.030(4) 0.000(3) 0.004(3) -0.002(4)
C41 0.035(5) 0.033(4) 0.040(5) -0.001(3) 0.003(4) 0.000(3)
C42 0.037(6) 0.037(5) 0.065(6) 0.004(4) 0.008(4) -0.016(4)
C43 0.035(6) 0.054(5) 0.082(6) -0.003(5) 0.015(5) 0.005(4)
C44 0.018(5) 0.068(6) 0.082(6) -0.009(5) 0.018(4) 0.011(4)
C45 0.038(6) 0.057(6) 0.070(6) 0.003(5) 0.015(4) -0.009(4)
C46 0.037(6) 0.060(5) 0.046(5) -0.005(4) 0.002(4) 0.000(4)
C47 0.029(6) 0.066(6) 0.047(5) -0.004(4) 0.001(4) 0.006(4)
C48 0.037(6) 0.058(6) 0.050(5) 0.007(4) 0.012(4) -0.012(4)
C49 0.036(6) 0.071(6) 0.054(6) 0.007(5) 0.001(4) 0.000(5)
C50 0.048(7) 0.080(7) 0.068(6) 0.019(5) 0.016(5) -0.003(5)
C51 0.063(7) 0.076(6) 0.056(6) 0.026(5) 0.010(5) -0.029(5)
C52 0.038(6) 0.102(8) 0.073(7) 0.022(6) 0.016(5) -0.005(6)
C53 0.064(8) 0.077(6) 0.067(6) 0.016(5) 0.004(5) -0.002(5)
F1 0.045(5) 0.033(4) 0.106(6) -0.018(4) 0.009(4) 0.000(3)
F1S 0.038(10) 0.038(8) 0.104(12) -0.024(7) 0.024(8) -0.002(6)
F2 0.038(4) 0.075(3) 0.151(5) 0.006(3) 0.041(3) 0.015(2)
F3 0.070(4) 0.044(3) 0.129(4) 0.003(3) 0.049(3) 0.009(2)
F4 0.072(4) 0.062(3) 0.121(4) 0.010(3) 0.030(3) -0.023(3)
F5 0.037(4) 0.083(4) 0.154(5) -0.018(4) 0.033(3) 0.011(3)
F6 0.058(4) 0.068(3) 0.138(5) 0.007(3) 0.014(3) -0.002(3)
F7 0.048(4) 0.080(4) 0.114(4) 0.013(3) 0.029(3) 0.005(3)
F8 0.079(4) 0.111(4) 0.095(4) 0.040(3) 0.017(3) -0.023(3)
N1 0.041(5) 0.032(4) 0.051(4) 0.004(3) 0.011(3) 0.007(3)
N2 0.040(4) 0.031(3) 0.046(4) 0.005(3) 0.013(3) 0.004(3)
N3 0.032(4) 0.047(4) 0.039(4) 0.002(3) 0.006(3) 0.004(3)
N4 0.034(5) 0.059(4) 0.069(5) 0.006(4) 0.017(3) 0.008(3)
O 0.039(3) 0.038(3) 0.037(3) -0.002(2) 0.011(2) 0.006(2)

loop_
_atom_type_symbol
_atom_type_description
_atom_type_scat_dispersion_real
_atom_type_scat_dispersion_imag
_atom_type_scat_source
C C 0.0033 0.0016 'International Tables Vol C Tables 4.2.6.8 and 6.1.1.4'
H H 0.0000 0.0000 'International Tables Vol C Tables 4.2.6.8 and 6.1.1.4'
F F 0.0171 0.0103 'International Tables Vol C Tables 4.2.6.8 and 6.1.1.4'
N N 0.0061 0.0033 'International Tables Vol C Tables 4.2.6.8 and 6.1.1.4'
O O 0.0106 0.0060 'International Tables Vol C Tables 4.2.6.8 and 6.1.1.4'

loop_
_geom_angle_atom_site_label_1
_geom_angle_atom_site_label_2
_geom_angle_atom_site_label_3
_geom_angle
C6 C1 O 121.7(6)
C6 C1 C2 123.7(6)
O C1 C2 114.5(5)
C3 C2 C1 116.0(6)
C3 C2 C24 122.3(6)
C1 C2 C24 121.6(6)
C4 C3 C2 123.9(7)
C4 C3 H3 118.1
C2 C3 H3 118.1
C3 C4 C5 117.2(7)
C3 C4 C14 124.6(7)
C5 C4 C14 118.1(7)
C4 C5 C6 123.2(7)
C4 C5 H5 118.4
C6 C5 H5 118.4
C1 C6 C5 115.9(7)
C1 C6 C7 122.5(6)
C5 C6 C7 121.4(6)
C8 C7 C6 110.6(6)
C8 C7 C19 110.3(7)
C6 C7 C19 111.1(6)
C8 C7 C18 108.7(6)
C6 C7 C18 107.1(6)
C19 C7 C18 108.9(6)
C9 C8 C13 119.1(7)
C9 C8 C7 118.9(7)
C13 C8 C7 121.6(6)
C8 C9 C10 122.3(7)
C8 C9 H9 118.8
C10 C9 H9 118.8
C9 C10 C11 117.5(7)
C9 C10 C20 122.4(7)
C11 C10 C20 120.1(8)
C10 C11 C12 122.8(7)
C10 C11 H11 118.6
C12 C11 H11 118.6
C13 C12 C11 116.1(7)
C13 C12 C39 124.2(6)
C11 C12 C39 119.2(7)
C8 C13 C12 122.1(6)
C8 C13 O 122.9(6)
C12 C13 O 114.9(6)
C16 C14 C15 112.3(10)
C16 C14 C17 109.7(10)
C15 C14 C17 101.1(9)
C16 C14 C4 113.0(8)
C15 C14 C4 111.0(7)
C17 C14 C4 109.1(8)
C14 C15 H15A 109.5
C14 C15 H15B 109.5
H15A C15 H15B 109.5
C14 C15 H15C 109.5
H15A C15 H15C 109.5
H15B C15 H15C 109.5
C14 C16 H16A 109.5
C14 C16 H16B 109.5
H16A C16 H16B 109.5
C14 C16 H16C 109.5
H16A C16 H16C 109.5
H16B C16 H16C 109.5
C14 C17 H17A 109.5
C14 C17 H17B 109.5
H17A C17 H17B 109.5
C14 C17 H17C 109.5
H17A C17 H17C 109.5
H17B C17 H17C 109.5
C7 C18 H18A 109.5
C7 C18 H18B 109.5
H18A C18 H18B 109.5
C7 C18 H18C 109.5
H18A C18 H18C 109.5
H18B C18 H18C 109.5
C7 C19 H19A 109.5
C7 C19 H19B 109.5
H19A C19 H19B 109.5
C7 C19 H19C 109.5
H19A C19 H19C 109.5
H19B C19 H19C 109.5
C21 C20 C22 108.8(12)
C21 C20 C23 110.7(16)
C22 C20 C23 102.1(16)
C21 C20 C10 113.3(8)
C22 C20 C10 113.4(9)
C23 C20 C10 108.0(8)
C20 C21 H21A 109.5
C20 C21 H21B 109.5
H21A C21 H21B 109.5
C20 C21 H21C 109.5
H21A C21 H21C 109.5
H21B C21 H21C 109.5
C20 C22 H22A 109.5
C20 C22 H22B 109.5
H22A C22 H22B 109.5
C20 C22 H22C 109.5
H22A C22 H22C 109.5
H22B C22 H22C 109.5
C20 C23 H23A 109.5
C20 C23 H23B 109.5
H23A C23 H23B 109.5
C20 C23 H23C 109.5
H23A C23 H23C 109.5
H23B C23 H23C 109.5
C25 C24 C32 122.7(6)
C25 C24 C2 120.4(6)
C32 C24 C2 116.4(7)
N1 C25 C24 123.7(6)
N1 C25 H25 118.2
C24 C25 H25 118.2
C27 C26 C31 116.5(7)
C27 C26 N1 124.6(7)
C31 C26 N1 118.8(6)
F1 C27 C26 121.7(7)
F1 C27 C28 115.4(7)
C26 C27 C28 122.9(7)
F1 C27 H31S 0.2
C26 C27 H31S 121.5
C28 C27 H31S 115.6
C29 C28 C27 116.5(7)
C29 C28 H28 121.8
C27 C28 H28 121.8
F2 C29 C30 119.6(7)
F2 C29 C28 117.2(7)
C30 C29 C28 123.1(7)
C31 C30 C29 117.4(7)
C31 C30 H30 121.3
C29 C30 H30 121.3
F1S C31 C30 118.5(8)
F1S C31 C26 117.8(8)
C30 C31 C26 123.4(7)
F1S C31 H31 5.6
C30 C31 H31 118.3
C26 C31 H31 118.3
N2 C32 C24 123.5(7)
N2 C32 H32 118.2
C24 C32 H32 118.2
C34 C33 C38 116.3(7)
C34 C33 N2 118.5(7)
C38 C33 N2 125.1(6)
C35 C34 C33 124.7(8)
C35 C34 F3 117.4(7)
C33 C34 F3 117.9(7)
C34 C35 C36 116.6(7)
C34 C35 H35 121.7
C36 C35 H35 121.7
C37 C36 F4 119.3(8)
C37 C36 C35 123.0(7)
F4 C36 C35 117.7(7)
C36 C37 C38 119.4(8)
C36 C37 H37 120.3
C38 C37 H37 120.3
C37 C38 C33 120.0(7)
C37 C38 H38 120.0
C33 C38 H38 120.0
C47 C39 C40 123.5(7)
C47 C39 C12 116.5(7)
C40 C39 C12 119.9(6)
N3 C40 C39 119.4(7)
N3 C40 H40 120.3
C39 C40 H40 120.3
C42 C41 C46 117.6(7)
C42 C41 N3 117.6(6)
C46 C41 N3 124.8(6)
C41 C42 F6 119.6(7)
C41 C42 C43 124.8(7)
F6 C42 C43 115.5(7)
C44 C43 C42 114.9(7)
C44 C43 H43 122.5
C42 C43 H43 122.5
C43 C44 C45 126.2(8)
C43 C44 F5 117.8(7)
C45 C44 F5 115.9(7)
C44 C45 C46 116.7(7)
C44 C45 H45 121.6
C46 C45 H45 121.6
C41 C46 C45 119.7(7)
C41 C46 H46 120.1
C45 C46 H46 120.1
N4 C47 C39 125.5(8)
N4 C47 H47 117.2
C39 C47 H47 117.2
C49 C48 N4 120.9(8)
C49 C48 C53 115.1(8)
N4 C48 C53 124.0(8)
C48 C49 C50 127.1(9)
C48 C49 F7 115.3(7)
C50 C49 F7 117.6(8)
C51 C50 C49 114.4(8)
C51 C50 H50 122.8
C49 C50 H50 122.8
C52 C51 C50 124.8(8)
C52 C51 F8 117.8(9)
C50 C51 F8 117.4(9)
C51 C52 C53 118.8(9)
C51 C52 H52 120.6
C53 C52 H52 120.6
C52 C53 C48 119.8(9)
C52 C53 H53 120.1
C48 C53 H53 120.1
C27 F1 H31S 0.6
C25 N1 C26 126.3(6)
C25 N1 H1 116.9
C26 N1 H1 116.9
C32 N2 C33 119.1(6)
C40 N3 C41 119.9(6)
C47 N4 C48 124.6(7)
C47 N4 H4 117.7
C48 N4 H4 117.7
C1 O C13 119.0(5)

loop_
_geom_bond_atom_site_label_1
_geom_bond_atom_site_label_2
_geom_bond_distance
C1 C6 1.392(8)
C1 O 1.392(7)
C1 C2 1.408(9)
C2 C3 1.408(9)
C2 C24 1.471(8)
C3 C4 1.378(9)
C3 H3 0.9500
C4 C5 1.389(10)
C4 C14 1.537(10)
C5 C6 1.424(9)
C5 H5 0.9500
C6 C7 1.523(9)
C7 C8 1.522(10)
C7 C19 1.542(9)
C7 C18 1.543(9)
C8 C9 1.368(10)
C8 C13 1.385(9)
C9 C10 1.383(10)
C9 H9 0.9500
C10 C11 1.388(10)
C10 C20 1.547(10)
C11 C12 1.415(9)
C11 H11 0.9500
C12 C13 1.393(9)
C12 C39 1.488(9)
C13 O 1.399(8)
C14 C16 1.448(12)
C14 C15 1.489(12)
C14 C17 1.515(13)
C15 H15A 0.9800
C15 H15B 0.9800
C15 H15C 0.9800
C16 H16A 0.9800
C16 H16B 0.9800
C16 H16C 0.9800
C17 H17A 0.9800
C17 H17B 0.9800
C17 H17C 0.9800
C18 H18A 0.9800
C18 H18B 0.9800
C18 H18C 0.9800
C19 H19A 0.9800
C19 H19B 0.9800
C19 H19C 0.9800
C20 C21 1.381(12)
C20 C22 1.413(17)
C20 C23 1.439(14)
C21 H21A 0.9800
C21 H21B 0.9800
C21 H21C 0.9800
C22 H22A 0.9800
C22 H22B 0.9800
C22 H22C 0.9800
C23 H23A 0.9800
C23 H23B 0.9800
C23 H23C 0.9800
C24 C25 1.365(9)
C24 C32 1.424(9)
C25 N1 1.340(8)
C25 H25 0.9500
C26 C27 1.377(10)
C26 C31 1.385(9)
C26 N1 1.423(9)
C27 F1 1.362(8)
C27 C28 1.396(10)
C27 H31S 1.0157
C28 C29 1.377(10)
C28 H28 0.9500
C29 F2 1.358(8)
C29 C30 1.375(10)
C30 C31 1.362(10)
C30 H30 0.9500
C31 F1S 1.352(12)
C31 H31 0.9500
C32 N2 1.305(8)
C32 H32 0.9500
C33 C34 1.366(10)
C33 C38 1.409(9)
C33 N2 1.416(9)
C34 C35 1.365(10)
C34 F3 1.375(8)
C35 C36 1.380(11)
C35 H35 0.9500
C36 C37 1.329(10)
C36 F4 1.380(8)
C37 C38 1.404(10)
C37 H37 0.9500
C38 H38 0.9500
C39 C47 1.370(10)
C39 C40 1.440(9)
C40 N3 1.310(8)
C40 H40 0.9500
C41 C42 1.350(9)
C41 C46 1.409(9)
C41 N3 1.445(9)
C42 F6 1.372(8)
C42 C43 1.379(10)
C43 C44 1.347(10)
C43 H43 0.9500
C44 C45 1.357(10)
C44 F5 1.397(8)
C45 C46 1.410(10)
C45 H45 0.9500
C46 H46 0.9500
C47 N4 1.358(9)
C47 H47 0.9500
C48 C49 1.352(10)
C48 N4 1.398(9)
C48 C53 1.431(11)
C49 C50 1.371(10)
C49 F7 1.391(9)
C50 C51 1.355(11)
C50 H50 0.9500
C51 C52 1.347(12)
C51 F8 1.367(8)
C52 C53 1.390(11)
C52 H52 0.9500
C53 H53 0.9500
F1 H31S 0.3465
N1 H1 0.8800
N4 H4 0.8800

loop_
_geom_torsion_atom_site_label_1
_geom_torsion_atom_site_label_2
_geom_torsion_atom_site_label_3
_geom_torsion_atom_site_label_4
_geom_torsion
C6 C1 C2 C3 0.5(10)
O C1 C2 C3 179.6(6)
C6 C1 C2 C24 178.0(7)
O C1 C2 C24 -2.9(9)
C1 C2 C3 C4 -1.7(10)
C24 C2 C3 C4 -179.2(7)
C2 C3 C4 C5 2.7(11)
C2 C3 C4 C14 178.6(7)
C3 C4 C5 C6 -2.5(11)
C14 C4 C5 C6 -178.6(7)
O C1 C6 C5 -179.4(6)
C2 C1 C6 C5 -0.3(10)
O C1 C6 C7 5.4(10)
C2 C1 C6 C7 -175.5(7)
C4 C5 C6 C1 1.3(10)
C4 C5 C6 C7 176.5(7)
C1 C6 C7 C8 -13.3(9)
C5 C6 C7 C8 171.8(6)
C1 C6 C7 C19 -136.1(7)
C5 C6 C7 C19 49.0(9)
C1 C6 C7 C18 105.0(8)
C5 C6 C7 C18 -69.9(8)
C6 C7 C8 C9 -175.8(7)
C19 C7 C8 C9 -52.5(9)
C18 C7 C8 C9 66.9(8)
C6 C7 C8 C13 11.7(9)
C19 C7 C8 C13 135.0(7)
C18 C7 C8 C13 -105.6(8)
C13 C8 C9 C10 -3.6(11)
C7 C8 C9 C10 -176.3(7)
C8 C9 C10 C11 1.1(11)
C8 C9 C10 C20 178.9(8)
C9 C10 C11 C12 1.4(11)
C20 C10 C11 C12 -176.4(8)
C10 C11 C12 C13 -1.2(11)
C10 C11 C12 C39 171.3(7)
C9 C8 C13 C12 3.8(11)
C7 C8 C13 C12 176.2(6)
C9 C8 C13 O -174.8(7)
C7 C8 C13 O -2.4(11)
C11 C12 C13 C8 -1.4(10)
C39 C12 C13 C8 -173.5(7)
C11 C12 C13 O 177.3(6)
C39 C12 C13 O 5.2(10)
C3 C4 C14 C16 7.7(14)
C5 C4 C14 C16 -176.4(11)
C3 C4 C14 C15 -119.5(11)
C5 C4 C14 C15 56.4(12)
C3 C4 C14 C17 130.0(10)
C5 C4 C14 C17 -54.2(11)
C9 C10 C20 C21 94.3(11)
C11 C10 C20 C21 -88.0(12)
C9 C10 C20 C22 -141.1(14)
C11 C10 C20 C22 36.7(16)
C9 C10 C20 C23 -29(2)
C11 C10 C20 C23 149.1(19)
C3 C2 C24 C25 -47.0(10)
C1 C2 C24 C25 135.7(7)
C3 C2 C24 C32 124.8(7)
C1 C2 C24 C32 -52.5(9)
C32 C24 C25 N1 0.9(11)
C2 C24 C25 N1 172.1(6)
C31 C26 C27 F1 174.0(8)
N1 C26 C27 F1 -3.5(13)
C31 C26 C27 C28 -4.3(12)
N1 C26 C27 C28 178.3(7)
F1 C27 C28 C29 -177.3(8)
C26 C27 C28 C29 1.0(12)
C27 C28 C29 F2 179.9(7)
C27 C28 C29 C30 3.1(13)
F2 C29 C30 C31 179.7(8)
C28 C29 C30 C31 -3.6(14)
C29 C30 C31 F1S 173.7(10)
C29 C30 C31 C26 0.0(14)
C27 C26 C31 F1S -169.9(10)
N1 C26 C31 F1S 7.7(14)
C27 C26 C31 C30 3.8(13)
N1 C26 C31 C30 -178.6(8)
C25 C24 C32 N2 -5.0(11)
C2 C24 C32 N2 -176.6(6)
C38 C33 C34 C35 -3.0(13)
N2 C33 C34 C35 179.8(8)
C38 C33 C34 F3 177.8(7)
N2 C33 C34 F3 0.6(11)
C33 C34 C35 C36 1.2(14)
F3 C34 C35 C36 -179.6(7)
C34 C35 C36 C37 1.2(14)
C34 C35 C36 F4 179.1(7)
F4 C36 C37 C38 -179.3(7)
C35 C36 C37 C38 -1.4(14)
C36 C37 C38 C33 -0.6(12)
C34 C33 C38 C37 2.7(11)
N2 C33 C38 C37 179.6(7)
C13 C12 C39 C47 127.4(8)
C11 C12 C39 C47 -44.5(10)
C13 C12 C39 C40 -47.9(10)
C11 C12 C39 C40 140.2(7)
C47 C39 C40 N3 1.3(11)
C12 C39 C40 N3 176.3(6)
C46 C41 C42 F6 -179.5(7)
N3 C41 C42 F6 -0.9(11)
C46 C41 C42 C43 -1.7(12)
N3 C41 C42 C43 176.8(7)
C41 C42 C43 C44 0.9(13)
F6 C42 C43 C44 178.8(7)
C42 C43 C44 C45 1.0(14)
C42 C43 C44 F5 178.3(7)
C43 C44 C45 C46 -1.9(14)
F5 C44 C45 C46 -179.2(7)
C42 C41 C46 C45 0.8(11)
N3 C41 C46 C45 -177.7(6)
C44 C45 C46 C41 0.9(12)
C40 C39 C47 N4 -1.9(12)
C12 C39 C47 N4 -177.0(6)
N4 C48 C49 C50 178.6(8)
C53 C48 C49 C50 -0.9(13)
N4 C48 C49 F7 0.5(12)
C53 C48 C49 F7 -178.9(7)
C48 C49 C50 C51 1.4(14)
F7 C49 C50 C51 179.4(7)
C49 C50 C51 C52 -1.4(14)
C49 C50 C51 F8 177.2(7)
C50 C51 C52 C53 0.9(15)
F8 C51 C52 C53 -177.6(7)
C51 C52 C53 C48 -0.4(14)
C49 C48 C53 C52 0.3(12)
N4 C48 C53 C52 -179.1(8)
C24 C25 N1 C26 -172.5(7)
C27 C26 N1 C25 -30.4(12)
C31 C26 N1 C25 152.2(7)
C24 C32 N2 C33 -179.3(6)
C34 C33 N2 C32 -158.3(7)
C38 C33 N2 C32 24.8(11)
C39 C40 N3 C41 177.5(6)
C42 C41 N3 C40 156.3(7)
C46 C41 N3 C40 -25.2(10)
C39 C47 N4 C48 174.6(7)
C49 C48 N4 C47 -169.4(7)
C53 C48 N4 C47 10.0(13)
C6 C1 O C13 5.5(9)
C2 C1 O C13 -173.7(6)
C8 C13 O C1 -7.0(9)
C12 C13 O C1 174.3(6)
